data_7127607
loop_
_publ_author_name
'Zimmermann, Philipp'
'Kilpatrick, Alexander F. R.'
'Ar, Deniz'
'Demeshko, Serhiy'
'Cula, Beatrice'
'Limberg, Christian'

_publ_section_title
;
 Electron transfer within \b-diketiminato nickel bromide and cobaltocene
 redox couples activating CO<sub>2</sub>.
;
_journal_issue 7
_journal_name_full 'Chemical communications (Cambridge, England)'
_journal_page_first 875
_journal_page_last 878
_journal_paper_doi 10.1039/d0cc06983c
_journal_volume 57
_journal_year 2021
_chemical_formula_moiety 'C35 H53 Br N2 Ni, C20 H30 Co, 3(C7 H8)'
_chemical_formula_sum 'C76 H107 Br Co N2 Ni'
_chemical_formula_weight 1246.18
_space_group_crystal_system monoclinic
_space_group_IT_number 14
_space_group_name_Hall '-P 2ybc'
_space_group_name_H-M_alt 'P 1 21/c 1'
_atom_sites_solution_hydrogens geom
_audit_creation_method SHELXL-2018/3
_audit_update_record
;
2020-12-09 deposited with the CCDC.	2020-12-11 downloaded from the CCDC.
;
_cell_angle_alpha 90
_cell_angle_beta 93.655(2)
_cell_angle_gamma 90
_cell_formula_units_Z 4
_cell_length_a 11.5001(7)
_cell_length_b 35.3868(18)
_cell_length_c 16.9363(10)
_cell_measurement_reflns_used 9861
_cell_measurement_temperature 102(2)
_cell_measurement_theta_max 24.98
_cell_measurement_theta_min 2.28
_cell_volume 6878.2(7)
_computing_cell_refinement 'Bruker SAINT'
_computing_data_collection 'Bruker APEX3'
_computing_data_reduction 'Bruker SAINT'
_computing_molecular_graphics 'Mercury (Wood, 2020)'
_computing_publication_material 'PLATON (Spek 2009)'
_computing_structure_refinement 'SHELXL-2013 (Sheldrick, 2013)'
_computing_structure_solution 'SHELXS-2013 (Sheldrick 2013)'
_diffrn_ambient_temperature 102(2)
_diffrn_measured_fraction_theta_full 0.994
_diffrn_measured_fraction_theta_max 0.995
_diffrn_measurement_device_type 'Bruker D8 VENTURE'
_diffrn_measurement_method '\f and \w scans'
_diffrn_radiation_type MoK\a
_diffrn_radiation_wavelength 0.71073
_diffrn_reflns_av_unetI/netI 0.0646
_diffrn_reflns_Laue_measured_fraction_full 0.994
_diffrn_reflns_Laue_measured_fraction_max 0.995
_diffrn_reflns_limit_h_max 13
_diffrn_reflns_limit_h_min -13
_diffrn_reflns_limit_k_max 42
_diffrn_reflns_limit_k_min 0
_diffrn_reflns_limit_l_max 20
_diffrn_reflns_limit_l_min 0
_diffrn_reflns_number 12464
_diffrn_reflns_point_group_measured_fraction_full 0.994
_diffrn_reflns_point_group_measured_fraction_max 0.995
_diffrn_reflns_theta_full 25.104
_diffrn_reflns_theta_max 25.104
_diffrn_reflns_theta_min 2.105
_exptl_absorpt_coefficient_mu 1.137
_exptl_absorpt_correction_T_max 0.745160
_exptl_absorpt_correction_T_min 0.612563
_exptl_absorpt_correction_type multi-scan
_exptl_absorpt_process_details SADABS
_exptl_crystal_colour 'dark brown'
_exptl_crystal_density_diffrn 1.203
_exptl_crystal_description rod
_exptl_crystal_F_000 2668
_exptl_crystal_size_max 0.450
_exptl_crystal_size_mid 0.100
_exptl_crystal_size_min 0.090
_refine_diff_density_max 0.524
_refine_diff_density_min -0.574
_refine_diff_density_rms 0.095
_refine_ls_extinction_method none
_refine_ls_goodness_of_fit_ref 1.090
_refine_ls_hydrogen_treatment constr
_refine_ls_matrix_type full
_refine_ls_number_parameters 823
_refine_ls_number_reflns 12464
_refine_ls_number_restraints 739
_refine_ls_restrained_S_all 1.102
_refine_ls_R_factor_all 0.0900
_refine_ls_R_factor_gt 0.0633
_refine_ls_shift/su_max 0.006
_refine_ls_shift/su_mean 0.000
_refine_ls_structure_factor_coef Fsqd
_refine_ls_weighting_details 'w=1/[\s^2^(Fo^2^)+(0.0277P)^2^+22.8759P] where P=(Fo^2^+2Fc^2^)/3'
_refine_ls_weighting_scheme calc
_refine_ls_wR_factor_gt 0.1217
_refine_ls_wR_factor_ref 0.1337
_reflns_Friedel_coverage 0.000
_reflns_number_gt 10228
_reflns_number_total 12464
_reflns_threshold_expression 'I > 2\s(I)'
_cod_data_source_file d0cc06983c2.cif
_cod_data_source_block pz558_wh2_twin
_cod_depositor_comments 'Adding full bibliography for 7127607--7127609.cif.'
_cod_original_sg_symbol_H-M 'P 21/c'
_cod_database_code 7127607
_shelx_shelxl_version_number 2018/3
_shelx_space_group_comment
;
The symmetry employed for this shelxl refinement is uniquely defined
by the following loop, which should always be used as a source of
symmetry information in preference to the above space-group names.
They are only intended as comments.
;
_shelx_estimated_absorpt_t_min 0.629
_shelx_estimated_absorpt_t_max 0.905

loop_
_space_group_symop_operation_xyz
'x, y, z'
'-x, y+1/2, -z+1/2'
'-x, -y, -z'
'x, -y-1/2, z-1/2'

loop_
_atom_site_label
_atom_site_type_symbol
_atom_site_fract_x
_atom_site_fract_y
_atom_site_fract_z
_atom_site_U_iso_or_equiv
_atom_site_adp_type
_atom_site_occupancy
_atom_site_site_symmetry_order
_atom_site_calc_flag
_atom_site_refinement_flags_posn
_atom_site_refinement_flags_adp
_atom_site_refinement_flags_occupancy
_atom_site_disorder_assembly
_atom_site_disorder_group
Br1 Br 0.75406(6) 0.43861(2) 0.18487(3) 0.03502(16) Uani 1 1 d . . . . .
Ni1 Ni 0.74943(7) 0.38364(2) 0.26190(3) 0.01936(15) Uani 1 1 d . U . . .
N1 N 0.7542(4) 0.33114(10) 0.2404(2) 0.0200(6) Uani 1 1 d . U . . .
N2 N 0.7424(4) 0.38121(11) 0.3738(2) 0.0203(6) Uani 1 1 d . U . . .
C1 C 0.7532(5) 0.30451(13) 0.2962(3) 0.0209(7) Uani 1 1 d . U . . .
C2 C 0.7472(5) 0.31410(13) 0.3764(3) 0.0200(7) Uani 1 1 d . U . . .
H2 H 0.745345 0.292956 0.410893 0.024 Uiso 1 1 calc R U . . .
C3 C 0.7435(5) 0.34915(13) 0.4150(3) 0.0204(7) Uani 1 1 d . U . . .
C4 C 0.7451(5) 0.41922(14) 0.4030(3) 0.0236(7) Uani 1 1 d . U . . .
C5 C 0.8525(5) 0.43773(18) 0.4153(4) 0.0283(7) Uani 1 1 d . U . . .
C6 C 0.8519(6) 0.47667(18) 0.4304(4) 0.0308(9) Uani 1 1 d . U . . .
H6 H 0.923669 0.489843 0.438277 0.037 Uiso 1 1 calc R U . . .
C7 C 0.7487(6) 0.49605(15) 0.4341(3) 0.0314(9) Uani 1 1 d . U . . .
H7 H 0.750028 0.522472 0.444014 0.038 Uiso 1 1 calc R U . . .
C8 C 0.6438(6) 0.47766(18) 0.4236(4) 0.0298(9) Uani 1 1 d . U . . .
H8 H 0.573393 0.491472 0.426670 0.036 Uiso 1 1 calc R U . . .
C9 C 0.6393(5) 0.43885(18) 0.4085(4) 0.0265(7) Uani 1 1 d . U . . .
C10 C 0.5236(5) 0.41899(18) 0.3957(3) 0.0294(9) Uani 1 1 d . U . . .
H10 H 0.538454 0.391268 0.401703 0.035 Uiso 1 1 calc R U . . .
C11 C 0.4724(6) 0.4257(2) 0.3109(4) 0.0358(13) Uani 1 1 d . U . . .
H11A H 0.462604 0.452850 0.301621 0.054 Uiso 1 1 calc R U . . .
H11B H 0.396504 0.413097 0.303564 0.054 Uiso 1 1 calc R U . . .
H11C H 0.525322 0.415298 0.273257 0.054 Uiso 1 1 calc R U . . .
C12 C 0.4353(6) 0.43006(19) 0.4560(4) 0.0366(13) Uani 1 1 d . U . . .
H12A H 0.468371 0.424768 0.509657 0.055 Uiso 1 1 calc R U . . .
H12B H 0.363574 0.415399 0.445941 0.055 Uiso 1 1 calc R U . . .
H12C H 0.417557 0.457076 0.451012 0.055 Uiso 1 1 calc R U . . .
C13 C 0.9662(6) 0.41692(19) 0.4092(4) 0.0332(9) Uani 1 1 d . U . . .
H13 H 0.946681 0.389612 0.400880 0.040 Uiso 1 1 calc R U . . .
C14 C 1.0470(7) 0.4194(2) 0.4835(4) 0.0459(15) Uani 1 1 d . U . . .
H14A H 1.117480 0.404567 0.476347 0.069 Uiso 1 1 calc R U . . .
H14B H 1.007213 0.409400 0.528525 0.069 Uiso 1 1 calc R U . . .
H14C H 1.068325 0.445858 0.493608 0.069 Uiso 1 1 calc R U . . .
C15 C 1.0281(6) 0.4298(2) 0.3380(4) 0.0461(15) Uani 1 1 d . U . . .
H15A H 1.040724 0.457131 0.340867 0.069 Uiso 1 1 calc R U . . .
H15B H 0.980370 0.423654 0.289640 0.069 Uiso 1 1 calc R U . . .
H15C H 1.103402 0.416852 0.337106 0.069 Uiso 1 1 calc R U . . .
C16 C 0.7404(5) 0.34566(14) 0.5076(3) 0.0228(8) Uani 1 1 d . U . . .
C17 C 0.7310(6) 0.38302(15) 0.5536(3) 0.0293(11) Uani 1 1 d . U . . .
H17A H 0.798119 0.399077 0.544174 0.044 Uiso 1 1 calc R U . . .
H17B H 0.729792 0.377596 0.610284 0.044 Uiso 1 1 calc R U . . .
H17C H 0.659027 0.396121 0.535591 0.044 Uiso 1 1 calc R U . . .
C18 C 0.8522(5) 0.32608(18) 0.5403(4) 0.0287(12) Uani 1 1 d . U . . .
H18A H 0.855153 0.300397 0.518854 0.043 Uiso 1 1 calc R U . . .
H18B H 0.852865 0.324917 0.598137 0.043 Uiso 1 1 calc R U . . .
H18C H 0.920053 0.340395 0.524823 0.043 Uiso 1 1 calc R U . . .
C19 C 0.6337(5) 0.32181(19) 0.5272(4) 0.0286(12) Uani 1 1 d . U . . .
H19A H 0.562925 0.332975 0.501643 0.043 Uiso 1 1 calc R U . . .
H19B H 0.627348 0.321349 0.584636 0.043 Uiso 1 1 calc R U . . .
H19C H 0.642933 0.295959 0.507833 0.043 Uiso 1 1 calc R U . . .
C20 C 0.7573(6) 0.26056(13) 0.2818(3) 0.0250(8) Uani 1 1 d . U . . .
C21 C 0.6474(6) 0.24297(18) 0.3135(4) 0.0297(13) Uani 1 1 d . U . . .
H21A H 0.578087 0.253783 0.285408 0.045 Uiso 1 1 calc R U . . .
H21B H 0.645649 0.248339 0.370206 0.045 Uiso 1 1 calc R U . . .
H21C H 0.648413 0.215567 0.305237 0.045 Uiso 1 1 calc R U . . .
C22 C 0.8671(6) 0.24534(18) 0.3278(4) 0.0301(13) Uani 1 1 d . U . . .
H22A H 0.871763 0.217914 0.320534 0.045 Uiso 1 1 calc R U . . .
H22B H 0.863077 0.251066 0.384159 0.045 Uiso 1 1 calc R U . . .
H22C H 0.936283 0.257327 0.307976 0.045 Uiso 1 1 calc R U . . .
C23 C 0.7620(6) 0.24637(14) 0.1967(3) 0.0335(12) Uani 1 1 d . U . . .
H23A H 0.831856 0.256338 0.173801 0.050 Uiso 1 1 calc R U . . .
H23B H 0.692526 0.254992 0.165222 0.050 Uiso 1 1 calc R U . . .
H23C H 0.764516 0.218687 0.196531 0.050 Uiso 1 1 calc R U . . .
C24 C 0.7578(5) 0.32475(14) 0.1569(3) 0.0246(7) Uani 1 1 d . U . . .
C25 C 0.8653(5) 0.32362(18) 0.1227(4) 0.0280(8) Uani 1 1 d . U . . .
C26 C 0.8665(6) 0.31791(18) 0.0402(4) 0.0312(9) Uani 1 1 d . U . . .
H26 H 0.938714 0.316307 0.016079 0.037 Uiso 1 1 calc R U . . .
C27 C 0.7632(6) 0.31464(15) -0.0054(3) 0.0330(9) Uani 1 1 d . U . . .
H27 H 0.764839 0.310324 -0.060634 0.040 Uiso 1 1 calc R U . . .
C28 C 0.6588(6) 0.31754(18) 0.0282(4) 0.0324(9) Uani 1 1 d . U . . .
H28 H 0.588590 0.316025 -0.004442 0.039 Uiso 1 1 calc R U . . .
C29 C 0.6533(6) 0.32275(17) 0.1101(4) 0.0297(8) Uani 1 1 d . U . . .
C30 C 0.5352(6) 0.32685(19) 0.1444(4) 0.0344(10) Uani 1 1 d . U . . .
H30 H 0.548236 0.326209 0.203376 0.041 Uiso 1 1 calc R U . . .
C31 C 0.4805(6) 0.36534(19) 0.1221(4) 0.0394(14) Uani 1 1 d . U . . .
H31A H 0.533197 0.385614 0.141067 0.059 Uiso 1 1 calc R U . . .
H31B H 0.405919 0.367907 0.146555 0.059 Uiso 1 1 calc R U . . .
H31C H 0.467509 0.367035 0.064466 0.059 Uiso 1 1 calc R U . . .
C32 C 0.4520(7) 0.2940(2) 0.1203(4) 0.0462(15) Uani 1 1 d . U . . .
H32A H 0.433350 0.294788 0.063045 0.069 Uiso 1 1 calc R U . . .
H32B H 0.380135 0.296451 0.148012 0.069 Uiso 1 1 calc R U . . .
H32C H 0.489723 0.269887 0.134496 0.069 Uiso 1 1 calc R U . . .
C33 C 0.9798(5) 0.32798(17) 0.1712(4) 0.0309(9) Uani 1 1 d . U . . .
H33 H 0.963243 0.326212 0.228375 0.037 Uiso 1 1 calc R U . . .
C34 C 1.0324(6) 0.36708(19) 0.1573(4) 0.0380(14) Uani 1 1 d . U . . .
H34A H 1.103347 0.370274 0.191870 0.057 Uiso 1 1 calc R U . . .
H34B H 0.975918 0.386687 0.169145 0.057 Uiso 1 1 calc R U . . .
H34C H 1.051611 0.369262 0.101909 0.057 Uiso 1 1 calc R U . . .
C35 C 1.0690(6) 0.2978(2) 0.1547(4) 0.0399(14) Uani 1 1 d . U . . .
H35A H 1.033783 0.272727 0.159393 0.060 Uiso 1 1 calc R U . . .
H35B H 1.136186 0.300053 0.193039 0.060 Uiso 1 1 calc R U . . .
H35C H 1.094661 0.301082 0.101063 0.060 Uiso 1 1 calc R U . . .
Co1 Co 0.76329(7) 0.04920(2) 0.32490(4) 0.01855(16) Uani 1 1 d . . . . .
C36 C 0.8288(5) 0.04976(16) 0.4405(3) 0.0242(8) Uani 1 1 d . U . . .
C37 C 0.7052(5) 0.04513(15) 0.4370(3) 0.0232(7) Uani 1 1 d . U . . .
C38 C 0.6787(5) 0.01136(16) 0.3927(3) 0.0240(8) Uani 1 1 d . U . . .
C39 C 0.7846(5) -0.00443(15) 0.3690(3) 0.0255(8) Uani 1 1 d . U . . .
C40 C 0.8782(5) 0.01932(17) 0.3983(4) 0.0258(8) Uani 1 1 d . U . . .
C41 C 1.0046(5) 0.0126(2) 0.3899(4) 0.0361(13) Uani 1 1 d . U . . .
H41A H 1.037977 -0.000668 0.436749 0.054 Uiso 1 1 calc R U . . .
H41B H 1.044338 0.036906 0.384617 0.054 Uiso 1 1 calc R U . . .
H41C H 1.014613 -0.002766 0.342685 0.054 Uiso 1 1 calc R U . . .
C42 C 0.7973(6) -0.04105(15) 0.3263(3) 0.0353(12) Uani 1 1 d . U . . .
H42A H 0.856194 -0.038328 0.287371 0.053 Uiso 1 1 calc R U . . .
H42B H 0.722505 -0.048002 0.299276 0.053 Uiso 1 1 calc R U . . .
H42C H 0.821585 -0.060823 0.364419 0.053 Uiso 1 1 calc R U . . .
C43 C 0.5593(5) -0.00583(18) 0.3790(4) 0.0305(12) Uani 1 1 d . U . . .
H43A H 0.543210 -0.022077 0.423872 0.046 Uiso 1 1 calc R U . . .
H43B H 0.556237 -0.020922 0.330389 0.046 Uiso 1 1 calc R U . . .
H43C H 0.500867 0.014313 0.373827 0.046 Uiso 1 1 calc R U . . .
C44 C 0.6214(6) 0.06995(18) 0.4757(4) 0.0308(13) Uani 1 1 d . U . . .
H44A H 0.617067 0.062317 0.531072 0.046 Uiso 1 1 calc R U . . .
H44B H 0.544240 0.067644 0.448112 0.046 Uiso 1 1 calc R U . . .
H44C H 0.647781 0.096239 0.473478 0.046 Uiso 1 1 calc R U . . .
C45 C 0.8964(6) 0.08039(19) 0.4856(4) 0.0318(13) Uani 1 1 d . U . . .
H45A H 0.852156 0.104068 0.481947 0.048 Uiso 1 1 calc R U . . .
H45B H 0.971829 0.083984 0.462813 0.048 Uiso 1 1 calc R U . . .
H45C H 0.908925 0.072976 0.541224 0.048 Uiso 1 1 calc R U . . .
C46 C 0.7493(6) 0.04637(15) 0.2030(3) 0.0281(8) Uani 1 1 d . U . . .
C47 C 0.8518(6) 0.06659(19) 0.2296(4) 0.0292(8) Uani 1 1 d . U . . .
C48 C 0.8166(6) 0.09819(18) 0.2750(3) 0.0309(8) Uani 1 1 d . U . . .
C49 C 0.6928(6) 0.09762(17) 0.2756(3) 0.0298(8) Uani 1 1 d . U . . .
C50 C 0.6513(5) 0.06553(19) 0.2314(4) 0.0284(8) Uani 1 1 d . U . . .
C51 C 0.5264(6) 0.0549(2) 0.2139(4) 0.0383(14) Uani 1 1 d . U . . .
H51A H 0.497945 0.066210 0.163465 0.057 Uiso 1 1 calc R U . . .
H51B H 0.479791 0.064235 0.256275 0.057 Uiso 1 1 calc R U . . .
H51C H 0.519618 0.027350 0.210450 0.057 Uiso 1 1 calc R U . . .
C52 C 0.6179(6) 0.1266(2) 0.3117(4) 0.0401(14) Uani 1 1 d . U . . .
H52A H 0.653592 0.134163 0.363416 0.060 Uiso 1 1 calc R U . . .
H52B H 0.540556 0.115910 0.318437 0.060 Uiso 1 1 calc R U . . .
H52C H 0.610472 0.148751 0.277018 0.060 Uiso 1 1 calc R U . . .
C53 C 0.8964(7) 0.1286(2) 0.3096(5) 0.0433(15) Uani 1 1 d . U . . .
H53A H 0.909599 0.147566 0.269051 0.065 Uiso 1 1 calc R U . . .
H53B H 0.971076 0.117295 0.328217 0.065 Uiso 1 1 calc R U . . .
H53C H 0.860539 0.140609 0.354175 0.065 Uiso 1 1 calc R U . . .
C54 C 0.9727(6) 0.0576(2) 0.2097(4) 0.0399(14) Uani 1 1 d . U . . .
H54A H 0.978971 0.030583 0.198485 0.060 Uiso 1 1 calc R U . . .
H54B H 1.027028 0.064286 0.254502 0.060 Uiso 1 1 calc R U . . .
H54C H 0.991916 0.072183 0.163036 0.060 Uiso 1 1 calc R U . . .
C55 C 0.7444(6) 0.01318(16) 0.1484(3) 0.0349(12) Uani 1 1 d . U . . .
H55A H 0.712790 0.021133 0.095894 0.052 Uiso 1 1 calc R U . . .
H55B H 0.694077 -0.006346 0.169051 0.052 Uiso 1 1 calc R U . . .
H55C H 0.823014 0.002994 0.144405 0.052 Uiso 1 1 calc R U . . .
C56 C 0.1596(6) 0.17174(18) 0.1608(4) 0.0359(9) Uani 1 1 d . U . . .
H56 H 0.105586 0.157468 0.128137 0.043 Uiso 1 1 calc R U . . .
C57 C 0.2790(6) 0.16744(17) 0.1527(4) 0.0364(9) Uani 1 1 d . U . . .
C58 C 0.3551(6) 0.18872(19) 0.2013(4) 0.0389(9) Uani 1 1 d . U . . .
H58 H 0.436558 0.186358 0.196393 0.047 Uiso 1 1 calc R U . . .
C59 C 0.3147(6) 0.21345(19) 0.2570(4) 0.0412(9) Uani 1 1 d . U . . .
H59 H 0.368144 0.227739 0.290076 0.049 Uiso 1 1 calc R U . . .
C60 C 0.1947(6) 0.21713(19) 0.2641(4) 0.0409(9) Uani 1 1 d . U . . .
H60 H 0.166133 0.233819 0.302343 0.049 Uiso 1 1 calc R U . . .
C61 C 0.1191(6) 0.19664(19) 0.2159(4) 0.0377(10) Uani 1 1 d . U . . .
H61 H 0.037606 0.199468 0.220189 0.045 Uiso 1 1 calc R U . . .
C62 C 0.3228(6) 0.14051(19) 0.0925(4) 0.0433(14) Uani 1 1 d . U . . .
H62A H 0.284236 0.115987 0.097146 0.065 Uiso 1 1 calc R U . . .
H62B H 0.407175 0.137326 0.101918 0.065 Uiso 1 1 calc R U . . .
H62C H 0.305446 0.150708 0.039250 0.065 Uiso 1 1 calc R U . . .
C63 C 0.2437(6) 0.1129(2) 0.3364(4) 0.0441(10) Uani 1 1 d . U . . .
H63 H 0.230981 0.135166 0.305763 0.053 Uiso 1 1 calc R U . . .
C64 C 0.2474(6) 0.1154(2) 0.4182(4) 0.0472(10) Uani 1 1 d . U . . .
C65 C 0.2675(6) 0.0819(2) 0.4612(4) 0.0494(10) Uani 1 1 d . U . . .
H65 H 0.271645 0.082680 0.517374 0.059 Uiso 1 1 calc R U . . .
C66 C 0.2810(6) 0.0485(2) 0.4239(4) 0.0500(10) Uani 1 1 d . U . . .
H66 H 0.293854 0.026254 0.454502 0.060 Uiso 1 1 calc R U . . .
C67 C 0.2766(6) 0.0460(2) 0.3421(4) 0.0480(10) Uani 1 1 d . U . . .
H67 H 0.285972 0.022470 0.316385 0.058 Uiso 1 1 calc R U . . .
C68 C 0.2580(6) 0.07909(19) 0.2988(4) 0.0449(10) Uani 1 1 d . U . . .
H68 H 0.255181 0.078240 0.242605 0.054 Uiso 1 1 calc R U . . .
C69 C 0.2286(7) 0.1523(2) 0.4579(4) 0.0602(16) Uani 1 1 d . U . . .
H69A H 0.282187 0.171196 0.438411 0.090 Uiso 1 1 calc R U . . .
H69B H 0.243165 0.149422 0.515205 0.090 Uiso 1 1 calc R U . . .
H69C H 0.148068 0.160630 0.446069 0.090 Uiso 1 1 calc R U . . .
C70A C 0.3212(10) 0.2784(3) 0.4429(7) 0.0397(11) Uani 0.676(6) 1 d D U P A 1
H70A H 0.397556 0.268655 0.453189 0.048 Uiso 0.676(6) 1 calc R U P A 1
C71A C 0.2327(8) 0.2657(3) 0.4880(6) 0.0402(11) Uani 0.676(6) 1 d D U P A 1
H71A H 0.248794 0.247562 0.528459 0.048 Uiso 0.676(6) 1 calc R U P A 1
C72A C 0.1213(9) 0.2796(3) 0.4739(6) 0.0402(11) Uani 0.676(6) 1 d D U P A 1
H72A H 0.059750 0.270825 0.504004 0.048 Uiso 0.676(6) 1 calc R U P A 1
C73A C 0.1009(10) 0.3063(3) 0.4156(6) 0.0401(11) Uani 0.676(6) 1 d D U P A 1
H73A H 0.024431 0.316066 0.405433 0.048 Uiso 0.676(6) 1 calc R U P A 1
C74A C 0.1894(8) 0.3189(3) 0.3719(6) 0.0401(11) Uani 0.676(6) 1 d D U P A 1
H74A H 0.173521 0.337787 0.332704 0.048 Uiso 0.676(6) 1 calc R U P A 1
C75A C 0.3020(9) 0.3047(3) 0.3837(5) 0.0400(10) Uani 0.676(6) 1 d D U P A 1
C76A C 0.3948(9) 0.3180(3) 0.3337(6) 0.0421(15) Uani 0.676(6) 1 d D U P A 1
H76A H 0.387197 0.345291 0.325487 0.063 Uiso 0.676(6) 1 calc R U P A 1
H76B H 0.387356 0.305026 0.282474 0.063 Uiso 0.676(6) 1 calc R U P A 1
H76C H 0.471175 0.312361 0.360045 0.063 Uiso 0.676(6) 1 calc R U P A 1
C70B C 0.3350(18) 0.2853(8) 0.4282(15) 0.0399(11) Uani 0.324(6) 1 d D U P A 2
H70B H 0.386877 0.267469 0.453406 0.048 Uiso 0.324(6) 1 calc R U P A 2
C71B C 0.377(2) 0.3110(5) 0.3758(13) 0.0402(11) Uani 0.324(6) 1 d D U P A 2
H71B H 0.457653 0.311598 0.366580 0.048 Uiso 0.324(6) 1 calc R U P A 2
C72B C 0.3006(15) 0.3359(5) 0.3368(11) 0.0404(11) Uani 0.324(6) 1 d D U P A 2
H72B H 0.328176 0.353457 0.299905 0.048 Uiso 0.324(6) 1 calc R U P A 2
C73B C 0.1854(17) 0.3351(7) 0.3515(12) 0.0402(11) Uani 0.324(6) 1 d D U P A 2
H73B H 0.133006 0.352311 0.325017 0.048 Uiso 0.324(6) 1 calc R U P A 2
C74B C 0.144(2) 0.3097(6) 0.4041(13) 0.0401(11) Uani 0.324(6) 1 d D U P A 2
H74B H 0.063437 0.309062 0.412769 0.048 Uiso 0.324(6) 1 calc R U P A 2
C75B C 0.2194(16) 0.2849(5) 0.4445(11) 0.0400(10) Uani 0.324(6) 1 d D U P A 2
C76B C 0.177(2) 0.2570(6) 0.5014(12) 0.0412(16) Uani 0.324(6) 1 d D U P A 2
H76D H 0.103322 0.265967 0.521150 0.062 Uiso 0.324(6) 1 calc R U P A 2
H76E H 0.234852 0.254037 0.545902 0.062 Uiso 0.324(6) 1 calc R U P A 2
H76F H 0.163930 0.232637 0.474863 0.062 Uiso 0.324(6) 1 calc R U P A 2

loop_
_atom_site_aniso_label
_atom_site_aniso_U_11
_atom_site_aniso_U_22
_atom_site_aniso_U_33
_atom_site_aniso_U_23
_atom_site_aniso_U_13
_atom_site_aniso_U_12
Br1 0.0569(4) 0.0195(3) 0.0294(3) 0.0087(2) 0.0087(3) 0.0002(3)
Ni1 0.0319(3) 0.0108(3) 0.0156(3) 0.0009(2) 0.0032(3) -0.0003(3)
N1 0.0330(12) 0.0113(11) 0.0159(11) -0.0002(10) 0.0026(12) -0.0013(11)
N2 0.0312(13) 0.0137(11) 0.0160(11) -0.0004(10) 0.0024(11) 0.0007(11)
C1 0.0329(14) 0.0114(12) 0.0185(13) -0.0002(11) 0.0019(13) -0.0004(13)
C2 0.0303(16) 0.0117(14) 0.0180(14) 0.0000(13) 0.0025(14) 0.0008(14)
C3 0.0296(14) 0.0151(13) 0.0166(13) 0.0000(11) 0.0021(13) 0.0020(13)
C4 0.0372(15) 0.0174(13) 0.0165(12) -0.0017(12) 0.0050(13) 0.0013(13)
C5 0.0420(16) 0.0224(14) 0.0211(14) -0.0031(13) 0.0069(14) -0.0026(14)
C6 0.0468(19) 0.0225(16) 0.0235(16) -0.0031(15) 0.0060(16) -0.0030(15)
C7 0.049(2) 0.0204(16) 0.0251(16) -0.0039(15) 0.0051(16) -0.0001(16)
C8 0.0459(19) 0.0205(16) 0.0232(16) -0.0028(15) 0.0052(16) 0.0042(15)
C9 0.0402(16) 0.0201(14) 0.0195(14) -0.0006(13) 0.0052(14) 0.0055(14)
C10 0.0398(19) 0.0256(18) 0.0231(18) 0.0008(16) 0.0051(17) 0.0079(17)
C11 0.040(3) 0.040(3) 0.027(3) 0.000(2) 0.003(2) 0.010(3)
C12 0.045(3) 0.037(3) 0.029(3) 0.005(2) 0.008(2) 0.009(3)
C13 0.043(2) 0.0294(18) 0.0279(18) -0.0065(17) 0.0072(17) -0.0045(17)
C14 0.053(3) 0.044(3) 0.041(3) -0.008(3) 0.001(3) 0.002(3)
C15 0.045(3) 0.054(3) 0.041(3) -0.003(3) 0.010(3) -0.007(3)
C16 0.0326(17) 0.0205(15) 0.0153(15) 0.0001(13) 0.0016(15) 0.0030(15)
C17 0.048(3) 0.026(2) 0.014(2) -0.0019(19) 0.003(2) 0.005(3)
C18 0.039(3) 0.028(3) 0.019(2) -0.003(2) -0.002(2) 0.005(2)
C19 0.035(3) 0.033(3) 0.017(2) 0.004(2) 0.006(2) 0.002(2)
C20 0.0399(17) 0.0119(15) 0.0231(16) -0.0010(13) 0.0019(16) -0.0003(15)
C21 0.043(3) 0.016(3) 0.030(3) -0.003(2) 0.002(2) -0.005(2)
C22 0.043(3) 0.013(2) 0.034(3) -0.002(2) 0.004(2) 0.006(2)
C23 0.060(3) 0.013(2) 0.028(2) -0.0021(19) 0.003(3) -0.001(2)
C24 0.0381(15) 0.0157(12) 0.0200(13) -0.0001(12) 0.0022(13) -0.0023(13)
C25 0.0414(16) 0.0198(14) 0.0234(15) 0.0001(13) 0.0063(14) 0.0013(14)
C26 0.0479(19) 0.0227(16) 0.0236(17) -0.0001(15) 0.0075(16) 0.0008(16)
C27 0.052(2) 0.0238(16) 0.0237(17) -0.0007(15) 0.0028(16) -0.0015(17)
C28 0.0488(19) 0.0239(16) 0.0241(17) -0.0003(15) -0.0015(16) -0.0047(16)
C29 0.0428(16) 0.0215(14) 0.0242(15) 0.0009(13) -0.0013(14) -0.0068(14)
C30 0.042(2) 0.0300(18) 0.0301(19) 0.0033(17) -0.0045(17) -0.0105(18)
C31 0.041(3) 0.040(3) 0.036(3) 0.002(3) -0.001(3) -0.008(3)
C32 0.049(3) 0.041(3) 0.047(3) 0.006(3) -0.011(3) -0.015(3)
C33 0.0401(19) 0.0254(18) 0.0282(18) 0.0019(16) 0.0097(17) 0.0052(17)
C34 0.041(3) 0.033(3) 0.040(3) 0.003(3) 0.004(3) 0.005(2)
C35 0.048(3) 0.035(3) 0.038(3) 0.002(3) 0.010(3) 0.009(3)
Co1 0.0252(4) 0.0157(3) 0.0148(3) 0.0021(3) 0.0010(3) -0.0021(3)
C36 0.0337(17) 0.0226(15) 0.0165(14) 0.0042(13) 0.0034(15) -0.0025(15)
C37 0.0325(16) 0.0209(15) 0.0167(14) 0.0039(13) 0.0051(15) -0.0007(15)
C38 0.0331(17) 0.0218(16) 0.0173(15) 0.0060(14) 0.0036(15) -0.0019(15)
C39 0.0360(17) 0.0230(16) 0.0178(15) 0.0066(13) 0.0039(15) -0.0001(15)
C40 0.0346(17) 0.0253(16) 0.0178(15) 0.0064(14) 0.0030(15) -0.0010(15)
C41 0.035(3) 0.044(3) 0.029(3) 0.012(2) 0.005(2) 0.001(3)
C42 0.053(3) 0.027(2) 0.026(2) 0.003(2) 0.007(3) 0.003(2)
C43 0.039(3) 0.027(3) 0.025(3) 0.005(2) 0.002(2) -0.006(2)
C44 0.040(3) 0.028(3) 0.026(3) 0.001(2) 0.010(2) 0.000(2)
C45 0.040(3) 0.033(3) 0.022(3) 0.000(2) -0.005(2) -0.012(2)
C46 0.0389(17) 0.0262(15) 0.0190(14) 0.0067(13) -0.0001(15) -0.0031(16)
C47 0.0398(17) 0.0277(16) 0.0200(15) 0.0074(14) 0.0014(15) -0.0038(16)
C48 0.0444(17) 0.0253(15) 0.0227(15) 0.0071(13) -0.0007(16) -0.0056(16)
C49 0.0438(17) 0.0233(15) 0.0219(15) 0.0069(13) -0.0003(16) -0.0020(16)
C50 0.0396(17) 0.0251(15) 0.0202(15) 0.0074(14) -0.0011(15) -0.0025(16)
C51 0.041(3) 0.041(3) 0.032(3) 0.009(3) -0.005(2) 0.001(3)
C52 0.057(3) 0.028(3) 0.035(3) 0.003(3) -0.001(3) 0.011(3)
C53 0.058(3) 0.033(3) 0.038(3) 0.005(3) -0.002(3) -0.017(3)
C54 0.044(3) 0.047(3) 0.029(3) 0.012(3) 0.009(2) -0.001(3)
C55 0.050(3) 0.032(2) 0.022(2) -0.003(2) -0.002(3) -0.003(3)
C56 0.037(2) 0.0275(18) 0.0432(19) 0.0088(16) 0.0017(18) 0.0008(16)
C57 0.0384(19) 0.0295(17) 0.0416(18) 0.0089(15) 0.0034(17) 0.0011(16)
C58 0.039(2) 0.0310(19) 0.047(2) 0.0063(17) 0.0033(18) -0.0005(17)
C59 0.0419(19) 0.0314(18) 0.050(2) 0.0029(16) 0.0014(19) -0.0016(18)
C60 0.0414(19) 0.0305(18) 0.051(2) 0.0032(16) 0.0028(19) 0.0013(18)
C61 0.038(2) 0.0284(19) 0.047(2) 0.0068(17) 0.0024(18) 0.0017(17)
C62 0.046(3) 0.043(3) 0.041(3) 0.005(3) 0.007(3) 0.007(3)
C63 0.0307(19) 0.054(2) 0.047(2) 0.0138(18) -0.0018(19) 0.0003(19)
C64 0.0330(19) 0.060(2) 0.0479(19) 0.0121(18) -0.0019(18) -0.0004(19)
C65 0.0339(19) 0.063(2) 0.050(2) 0.0169(18) -0.0029(19) -0.004(2)
C66 0.033(2) 0.060(2) 0.056(2) 0.0191(19) -0.004(2) -0.005(2)
C67 0.032(2) 0.056(2) 0.056(2) 0.0139(19) -0.0027(19) -0.0031(19)
C68 0.0307(19) 0.054(2) 0.050(2) 0.0129(18) -0.0020(19) -0.001(2)
C69 0.048(3) 0.076(3) 0.056(3) -0.003(3) -0.003(3) 0.004(3)
C70A 0.049(2) 0.037(2) 0.033(2) -0.0024(19) 0.003(2) -0.001(2)
C71A 0.049(2) 0.038(2) 0.034(2) -0.0022(19) 0.003(2) -0.001(2)
C72A 0.049(2) 0.037(2) 0.034(2) -0.0022(19) 0.004(2) 0.000(2)
C73A 0.050(2) 0.037(2) 0.034(2) -0.0022(19) 0.003(2) 0.000(2)
C74A 0.050(2) 0.037(2) 0.033(2) -0.0022(19) 0.003(2) -0.001(2)
C75A 0.050(2) 0.037(2) 0.033(2) -0.0025(18) 0.0033(19) -0.0014(19)
C76A 0.052(3) 0.039(3) 0.035(3) -0.001(3) 0.003(3) -0.005(3)
C70B 0.049(2) 0.037(2) 0.033(2) -0.0025(19) 0.003(2) -0.001(2)
C71B 0.050(2) 0.038(2) 0.033(2) -0.003(2) 0.003(2) -0.001(2)
C72B 0.050(2) 0.037(2) 0.034(2) -0.002(2) 0.003(2) -0.002(2)
C73B 0.050(2) 0.037(2) 0.034(2) -0.0023(19) 0.003(2) -0.001(2)
C74B 0.050(2) 0.037(2) 0.034(2) -0.0023(19) 0.003(2) -0.001(2)
C75B 0.049(2) 0.037(2) 0.033(2) -0.0024(18) 0.003(2) -0.001(2)
C76B 0.051(3) 0.039(3) 0.035(3) -0.002(3) 0.004(3) -0.001(3)

loop_
_atom_type_symbol
_atom_type_description
_atom_type_scat_dispersion_real
_atom_type_scat_dispersion_imag
_atom_type_scat_source
C C 0.0033 0.0016 'International Tables Vol C Tables 4.2.6.8 and 6.1.1.4'
H H 0.0000 0.0000 'International Tables Vol C Tables 4.2.6.8 and 6.1.1.4'
Br Br -0.2901 2.4595 'International Tables Vol C Tables 4.2.6.8 and 6.1.1.4'
Co Co 0.3494 0.9721 'International Tables Vol C Tables 4.2.6.8 and 6.1.1.4'
N N 0.0061 0.0033 'International Tables Vol C Tables 4.2.6.8 and 6.1.1.4'
Ni Ni 0.3393 1.1124 'International Tables Vol C Tables 4.2.6.8 and 6.1.1.4'

loop_
_geom_angle_atom_site_label_1
_geom_angle_atom_site_label_2
_geom_angle_atom_site_label_3
_geom_angle
_geom_angle_site_symmetry_1
_geom_angle_site_symmetry_3
_geom_angle_publ_flag
N1 Ni1 N2 98.67(16) . . ?
N1 Ni1 Br1 134.78(12) . . ?
N2 Ni1 Br1 126.53(12) . . ?
C1 N1 C24 126.0(4) . . ?
C1 N1 Ni1 123.6(3) . . ?
C24 N1 Ni1 110.3(3) . . ?
C3 N2 C4 128.3(4) . . ?
C3 N2 Ni1 124.1(3) . . ?
C4 N2 Ni1 107.4(3) . . ?
N1 C1 C2 121.1(4) . . ?
N1 C1 C20 125.8(4) . . ?
C2 C1 C20 113.1(4) . . ?
C3 C2 C1 131.9(4) . . ?
C3 C2 H2 114.1 . . ?
C1 C2 H2 114.1 . . ?
N2 C3 C2 120.6(4) . . ?
N2 C3 C16 126.0(4) . . ?
C2 C3 C16 113.4(4) . . ?
C5 C4 C9 121.1(4) . . ?
C5 C4 N2 119.3(5) . . ?
C9 C4 N2 119.0(5) . . ?
C4 C5 C6 118.2(6) . . ?
C4 C5 C13 121.4(5) . . ?
C6 C5 C13 120.4(6) . . ?
C7 C6 C5 120.8(6) . . ?
C7 C6 H6 119.6 . . ?
C5 C6 H6 119.6 . . ?
C6 C7 C8 120.8(5) . . ?
C6 C7 H7 119.6 . . ?
C8 C7 H7 119.6 . . ?
C7 C8 C9 120.8(6) . . ?
C7 C8 H8 119.6 . . ?
C9 C8 H8 119.6 . . ?
C8 C9 C4 118.3(6) . . ?
C8 C9 C10 120.4(6) . . ?
C4 C9 C10 121.2(5) . . ?
C9 C10 C12 113.6(5) . . ?
C9 C10 C11 110.2(5) . . ?
C12 C10 C11 110.7(5) . . ?
C9 C10 H10 107.4 . . ?
C12 C10 H10 107.4 . . ?
C11 C10 H10 107.4 . . ?
C10 C11 H11A 109.5 . . ?
C10 C11 H11B 109.5 . . ?
H11A C11 H11B 109.5 . . ?
C10 C11 H11C 109.5 . . ?
H11A C11 H11C 109.5 . . ?
H11B C11 H11C 109.5 . . ?
C10 C12 H12A 109.5 . . ?
C10 C12 H12B 109.5 . . ?
H12A C12 H12B 109.5 . . ?
C10 C12 H12C 109.5 . . ?
H12A C12 H12C 109.5 . . ?
H12B C12 H12C 109.5 . . ?
C15 C13 C5 111.2(6) . . ?
C15 C13 C14 110.5(6) . . ?
C5 C13 C14 113.7(5) . . ?
C15 C13 H13 107.0 . . ?
C5 C13 H13 107.0 . . ?
C14 C13 H13 107.0 . . ?
C13 C14 H14A 109.5 . . ?
C13 C14 H14B 109.5 . . ?
H14A C14 H14B 109.5 . . ?
C13 C14 H14C 109.5 . . ?
H14A C14 H14C 109.5 . . ?
H14B C14 H14C 109.5 . . ?
C13 C15 H15A 109.5 . . ?
C13 C15 H15B 109.5 . . ?
H15A C15 H15B 109.5 . . ?
C13 C15 H15C 109.5 . . ?
H15A C15 H15C 109.5 . . ?
H15B C15 H15C 109.5 . . ?
C18 C16 C19 109.6(4) . . ?
C18 C16 C17 106.8(5) . . ?
C19 C16 C17 106.1(5) . . ?
C18 C16 C3 108.9(4) . . ?
C19 C16 C3 109.0(4) . . ?
C17 C16 C3 116.3(4) . . ?
C16 C17 H17A 109.5 . . ?
C16 C17 H17B 109.5 . . ?
H17A C17 H17B 109.5 . . ?
C16 C17 H17C 109.5 . . ?
H17A C17 H17C 109.5 . . ?
H17B C17 H17C 109.5 . . ?
C16 C18 H18A 109.5 . . ?
C16 C18 H18B 109.5 . . ?
H18A C18 H18B 109.5 . . ?
C16 C18 H18C 109.5 . . ?
H18A C18 H18C 109.5 . . ?
H18B C18 H18C 109.5 . . ?
C16 C19 H19A 109.5 . . ?
C16 C19 H19B 109.5 . . ?
H19A C19 H19B 109.5 . . ?
C16 C19 H19C 109.5 . . ?
H19A C19 H19C 109.5 . . ?
H19B C19 H19C 109.5 . . ?
C23 C20 C22 106.6(5) . . ?
C23 C20 C21 106.0(5) . . ?
C22 C20 C21 110.3(4) . . ?
C23 C20 C1 118.2(4) . . ?
C22 C20 C1 107.4(5) . . ?
C21 C20 C1 108.2(5) . . ?
C20 C21 H21A 109.5 . . ?
C20 C21 H21B 109.5 . . ?
H21A C21 H21B 109.5 . . ?
C20 C21 H21C 109.5 . . ?
H21A C21 H21C 109.5 . . ?
H21B C21 H21C 109.5 . . ?
C20 C22 H22A 109.5 . . ?
C20 C22 H22B 109.5 . . ?
H22A C22 H22B 109.5 . . ?
C20 C22 H22C 109.5 . . ?
H22A C22 H22C 109.5 . . ?
H22B C22 H22C 109.5 . . ?
C20 C23 H23A 109.5 . . ?
C20 C23 H23B 109.5 . . ?
H23A C23 H23B 109.5 . . ?
C20 C23 H23C 109.5 . . ?
H23A C23 H23C 109.5 . . ?
H23B C23 H23C 109.5 . . ?
C29 C24 C25 121.0(5) . . ?
C29 C24 N1 119.3(5) . . ?
C25 C24 N1 119.6(5) . . ?
C24 C25 C26 118.6(6) . . ?
C24 C25 C33 122.2(5) . . ?
C26 C25 C33 119.2(6) . . ?
C27 C26 C25 120.2(6) . . ?
C27 C26 H26 119.9 . . ?
C25 C26 H26 119.9 . . ?
C28 C27 C26 120.7(5) . . ?
C28 C27 H27 119.7 . . ?
C26 C27 H27 119.7 . . ?
C27 C28 C29 121.1(6) . . ?
C27 C28 H28 119.4 . . ?
C29 C28 H28 119.4 . . ?
C24 C29 C28 118.4(6) . . ?
C24 C29 C30 122.4(5) . . ?
C28 C29 C30 119.2(6) . . ?
C29 C30 C31 110.6(5) . . ?
C29 C30 C32 112.4(6) . . ?
C31 C30 C32 111.4(6) . . ?
C29 C30 H30 107.4 . . ?
C31 C30 H30 107.4 . . ?
C32 C30 H30 107.4 . . ?
C30 C31 H31A 109.5 . . ?
C30 C31 H31B 109.5 . . ?
H31A C31 H31B 109.5 . . ?
C30 C31 H31C 109.5 . . ?
H31A C31 H31C 109.5 . . ?
H31B C31 H31C 109.5 . . ?
C30 C32 H32A 109.5 . . ?
C30 C32 H32B 109.5 . . ?
H32A C32 H32B 109.5 . . ?
C30 C32 H32C 109.5 . . ?
H32A C32 H32C 109.5 . . ?
H32B C32 H32C 109.5 . . ?
C25 C33 C35 113.7(5) . . ?
C25 C33 C34 110.3(5) . . ?
C35 C33 C34 109.1(5) . . ?
C25 C33 H33 107.8 . . ?
C35 C33 H33 107.8 . . ?
C34 C33 H33 107.8 . . ?
C33 C34 H34A 109.5 . . ?
C33 C34 H34B 109.5 . . ?
H34A C34 H34B 109.5 . . ?
C33 C34 H34C 109.5 . . ?
H34A C34 H34C 109.5 . . ?
H34B C34 H34C 109.5 . . ?
C33 C35 H35A 109.5 . . ?
C33 C35 H35B 109.5 . . ?
H35A C35 H35B 109.5 . . ?
C33 C35 H35C 109.5 . . ?
H35A C35 H35C 109.5 . . ?
H35B C35 H35C 109.5 . . ?
C48 Co1 C39 155.0(3) . . ?
C48 Co1 C40 119.4(3) . . ?
C39 Co1 C40 40.8(2) . . ?
C48 Co1 C38 162.4(2) . . ?
C39 Co1 C38 40.6(2) . . ?
C40 Co1 C38 68.5(2) . . ?
C48 Co1 C47 40.9(3) . . ?
C39 Co1 C47 120.6(2) . . ?
C40 Co1 C47 107.4(2) . . ?
C38 Co1 C47 155.7(2) . . ?
C48 Co1 C49 40.8(2) . . ?
C39 Co1 C49 163.3(3) . . ?
C40 Co1 C49 154.3(3) . . ?
C38 Co1 C49 125.8(2) . . ?
C47 Co1 C49 68.4(3) . . ?
C48 Co1 C36 106.6(2) . . ?
C39 Co1 C36 68.5(2) . . ?
C40 Co1 C36 40.8(2) . . ?
C38 Co1 C36 68.3(2) . . ?
C47 Co1 C36 125.2(2) . . ?
C49 Co1 C36 119.5(2) . . ?
C48 Co1 C37 124.4(2) . . ?
C39 Co1 C37 68.7(2) . . ?
C40 Co1 C37 68.8(2) . . ?
C38 Co1 C37 40.9(2) . . ?
C47 Co1 C37 162.0(2) . . ?
C49 Co1 C37 106.9(2) . . ?
C36 Co1 C37 40.7(2) . . ?
C48 Co1 C50 68.4(3) . . ?
C39 Co1 C50 126.5(2) . . ?
C40 Co1 C50 163.5(3) . . ?
C38 Co1 C50 108.6(2) . . ?
C47 Co1 C50 68.2(2) . . ?
C49 Co1 C50 40.6(2) . . ?
C36 Co1 C50 154.8(2) . . ?
C37 Co1 C50 120.4(2) . . ?
C48 Co1 C46 68.5(2) . . ?
C39 Co1 C46 108.7(2) . . ?
C40 Co1 C46 126.0(2) . . ?
C38 Co1 C46 121.3(2) . . ?
C47 Co1 C46 40.5(2) . . ?
C49 Co1 C46 68.2(2) . . ?
C36 Co1 C46 162.8(2) . . ?
C37 Co1 C46 155.6(3) . . ?
C50 Co1 C46 40.4(2) . . ?
C40 C36 C37 108.6(5) . . ?
C40 C36 C45 125.8(6) . . ?
C37 C36 C45 125.5(6) . . ?
C40 C36 Co1 69.5(3) . . ?
C37 C36 Co1 69.9(3) . . ?
C45 C36 Co1 129.4(4) . . ?
C38 C37 C36 107.1(5) . . ?
C38 C37 C44 127.0(6) . . ?
C36 C37 C44 125.8(6) . . ?
C38 C37 Co1 69.2(3) . . ?
C36 C37 Co1 69.4(3) . . ?
C44 C37 Co1 128.6(4) . . ?
C39 C38 C37 108.6(5) . . ?
C39 C38 C43 125.9(5) . . ?
C37 C38 C43 125.3(5) . . ?
C39 C38 Co1 69.7(3) . . ?
C37 C38 Co1 69.9(3) . . ?
C43 C38 Co1 129.7(4) . . ?
C38 C39 C40 108.1(5) . . ?
C38 C39 C42 126.1(5) . . ?
C40 C39 C42 125.6(6) . . ?
C38 C39 Co1 69.8(3) . . ?
C40 C39 Co1 69.6(3) . . ?
C42 C39 Co1 129.8(4) . . ?
C36 C40 C39 107.6(5) . . ?
C36 C40 C41 126.1(6) . . ?
C39 C40 C41 126.3(6) . . ?
C36 C40 Co1 69.7(3) . . ?
C39 C40 Co1 69.5(3) . . ?
C41 C40 Co1 128.3(4) . . ?
C40 C41 H41A 109.5 . . ?
C40 C41 H41B 109.5 . . ?
H41A C41 H41B 109.5 . . ?
C40 C41 H41C 109.5 . . ?
H41A C41 H41C 109.5 . . ?
H41B C41 H41C 109.5 . . ?
C39 C42 H42A 109.5 . . ?
C39 C42 H42B 109.5 . . ?
H42A C42 H42B 109.5 . . ?
C39 C42 H42C 109.5 . . ?
H42A C42 H42C 109.5 . . ?
H42B C42 H42C 109.5 . . ?
C38 C43 H43A 109.5 . . ?
C38 C43 H43B 109.5 . . ?
H43A C43 H43B 109.5 . . ?
C38 C43 H43C 109.5 . . ?
H43A C43 H43C 109.5 . . ?
H43B C43 H43C 109.5 . . ?
C37 C44 H44A 109.5 . . ?
C37 C44 H44B 109.5 . . ?
H44A C44 H44B 109.5 . . ?
C37 C44 H44C 109.5 . . ?
H44A C44 H44C 109.5 . . ?
H44B C44 H44C 109.5 . . ?
C36 C45 H45A 109.5 . . ?
C36 C45 H45B 109.5 . . ?
H45A C45 H45B 109.5 . . ?
C36 C45 H45C 109.5 . . ?
H45A C45 H45C 109.5 . . ?
H45B C45 H45C 109.5 . . ?
C47 C46 C50 108.1(5) . . ?
C47 C46 C55 126.0(6) . . ?
C50 C46 C55 125.7(6) . . ?
C47 C46 Co1 69.5(3) . . ?
C50 C46 Co1 69.6(3) . . ?
C55 C46 Co1 130.9(4) . . ?
C46 C47 C48 107.8(5) . . ?
C46 C47 C54 126.0(6) . . ?
C48 C47 C54 126.1(6) . . ?
C46 C47 Co1 70.0(3) . . ?
C48 C47 Co1 68.9(3) . . ?
C54 C47 Co1 129.1(4) . . ?
C49 C48 C47 108.0(6) . . ?
C49 C48 C53 126.2(7) . . ?
C47 C48 C53 125.5(6) . . ?
C49 C48 Co1 70.0(4) . . ?
C47 C48 Co1 70.2(3) . . ?
C53 C48 Co1 129.5(5) . . ?
C50 C49 C48 108.0(6) . . ?
C50 C49 C52 125.4(6) . . ?
C48 C49 C52 126.5(7) . . ?
C50 C49 Co1 70.0(3) . . ?
C48 C49 Co1 69.2(4) . . ?
C52 C49 Co1 129.0(4) . . ?
C49 C50 C46 108.1(5) . . ?
C49 C50 C51 126.1(6) . . ?
C46 C50 C51 125.7(6) . . ?
C49 C50 Co1 69.4(3) . . ?
C46 C50 Co1 69.9(3) . . ?
C51 C50 Co1 128.9(4) . . ?
C50 C51 H51A 109.5 . . ?
C50 C51 H51B 109.5 . . ?
H51A C51 H51B 109.5 . . ?
C50 C51 H51C 109.5 . . ?
H51A C51 H51C 109.5 . . ?
H51B C51 H51C 109.5 . . ?
C49 C52 H52A 109.5 . . ?
C49 C52 H52B 109.5 . . ?
H52A C52 H52B 109.5 . . ?
C49 C52 H52C 109.5 . . ?
H52A C52 H52C 109.5 . . ?
H52B C52 H52C 109.5 . . ?
C48 C53 H53A 109.5 . . ?
C48 C53 H53B 109.5 . . ?
H53A C53 H53B 109.5 . . ?
C48 C53 H53C 109.5 . . ?
H53A C53 H53C 109.5 . . ?
H53B C53 H53C 109.5 . . ?
C47 C54 H54A 109.5 . . ?
C47 C54 H54B 109.5 . . ?
H54A C54 H54B 109.5 . . ?
C47 C54 H54C 109.5 . . ?
H54A C54 H54C 109.5 . . ?
H54B C54 H54C 109.5 . . ?
C46 C55 H55A 109.5 . . ?
C46 C55 H55B 109.5 . . ?
H55A C55 H55B 109.5 . . ?
C46 C55 H55C 109.5 . . ?
H55A C55 H55C 109.5 . . ?
H55B C55 H55C 109.5 . . ?
C61 C56 C57 120.6(7) . . ?
C61 C56 H56 119.7 . . ?
C57 C56 H56 119.7 . . ?
C58 C57 C56 118.1(7) . . ?
C58 C57 C62 121.4(6) . . ?
C56 C57 C62 120.6(6) . . ?
C57 C58 C59 121.4(7) . . ?
C57 C58 H58 119.3 . . ?
C59 C58 H58 119.3 . . ?
C58 C59 C60 119.4(7) . . ?
C58 C59 H59 120.3 . . ?
C60 C59 H59 120.3 . . ?
C61 C60 C59 119.6(7) . . ?
C61 C60 H60 120.2 . . ?
C59 C60 H60 120.2 . . ?
C60 C61 C56 120.9(7) . . ?
C60 C61 H61 119.6 . . ?
C56 C61 H61 119.6 . . ?
C57 C62 H62A 109.5 . . ?
C57 C62 H62B 109.5 . . ?
H62A C62 H62B 109.5 . . ?
C57 C62 H62C 109.5 . . ?
H62A C62 H62C 109.5 . . ?
H62B C62 H62C 109.5 . . ?
C68 C63 C64 121.6(6) . . ?
C68 C63 H63 119.2 . . ?
C64 C63 H63 119.2 . . ?
C63 C64 C65 117.3(7) . . ?
C63 C64 C69 120.6(6) . . ?
C65 C64 C69 122.1(6) . . ?
C66 C65 C64 121.0(7) . . ?
C66 C65 H65 119.5 . . ?
C64 C65 H65 119.5 . . ?
C65 C66 C67 121.6(7) . . ?
C65 C66 H66 119.2 . . ?
C67 C66 H66 119.2 . . ?
C66 C67 C68 118.0(7) . . ?
C66 C67 H67 121.0 . . ?
C68 C67 H67 121.0 . . ?
C63 C68 C67 120.5(7) . . ?
C63 C68 H68 119.7 . . ?
C67 C68 H68 119.7 . . ?
C64 C69 H69A 109.5 . . ?
C64 C69 H69B 109.5 . . ?
H69A C69 H69B 109.5 . . ?
C64 C69 H69C 109.5 . . ?
H69A C69 H69C 109.5 . . ?
H69B C69 H69C 109.5 . . ?
C75A C70A C71A 122.2(10) . . ?
C75A C70A H70A 118.9 . . ?
C71A C70A H70A 118.9 . . ?
C72A C71A C70A 119.8(10) . . ?
C72A C71A H71A 120.1 . . ?
C70A C71A H71A 120.1 . . ?
C73A C72A C71A 118.8(10) . . ?
C73A C72A H72A 120.6 . . ?
C71A C72A H72A 120.6 . . ?
C74A C73A C72A 120.8(11) . . ?
C74A C73A H73A 119.6 . . ?
C72A C73A H73A 119.6 . . ?
C73A C74A C75A 121.3(11) . . ?
C73A C74A H74A 119.3 . . ?
C75A C74A H74A 119.3 . . ?
C70A C75A C74A 117.0(10) . . ?
C70A C75A C76A 123.0(9) . . ?
C74A C75A C76A 120.1(9) . . ?
C75A C76A H76A 109.5 . . ?
C75A C76A H76B 109.5 . . ?
H76A C76A H76B 109.5 . . ?
C75A C76A H76C 109.5 . . ?
H76A C76A H76C 109.5 . . ?
H76B C76A H76C 109.5 . . ?
C71B C70B C75B 121(2) . . ?
C71B C70B H70B 119.4 . . ?
C75B C70B H70B 119.4 . . ?
C70B C71B C72B 119(2) . . ?
C70B C71B H71B 120.3 . . ?
C72B C71B H71B 120.3 . . ?
C73B C72B C71B 120(2) . . ?
C73B C72B H72B 120.2 . . ?
C71B C72B H72B 120.2 . . ?
C72B C73B C74B 121(2) . . ?
C72B C73B H73B 119.6 . . ?
C74B C73B H73B 119.6 . . ?
C73B C74B C75B 120(2) . . ?
C73B C74B H74B 119.8 . . ?
C75B C74B H74B 119.8 . . ?
C70B C75B C74B 119(2) . . ?
C70B C75B C76B 120.0(19) . . ?
C74B C75B C76B 121.4(19) . . ?
C75B C76B H76D 109.5 . . ?
C75B C76B H76E 109.5 . . ?
H76D C76B H76E 109.5 . . ?
C75B C76B H76F 109.5 . . ?
H76D C76B H76F 109.5 . . ?
H76E C76B H76F 109.5 . . ?

loop_
_geom_bond_atom_site_label_1
_geom_bond_atom_site_label_2
_geom_bond_distance
_geom_bond_site_symmetry_2
_geom_bond_publ_flag
Br1 Ni1 2.3447(8) . ?
Ni1 N1 1.895(4) . ?
Ni1 N2 1.904(4) . ?
N1 C1 1.335(6) . ?
N1 C24 1.435(6) . ?
N2 C3 1.331(6) . ?
N2 C4 1.433(6) . ?
C1 C2 1.407(7) . ?
C1 C20 1.576(6) . ?
C2 C3 1.403(6) . ?
C2 H2 0.9500 . ?
C3 C16 1.576(6) . ?
C4 C5 1.401(8) . ?
C4 C9 1.409(8) . ?
C5 C6 1.402(9) . ?
C5 C13 1.511(9) . ?
C6 C7 1.376(9) . ?
C6 H6 0.9500 . ?
C7 C8 1.372(9) . ?
C7 H7 0.9500 . ?
C8 C9 1.397(9) . ?
C8 H8 0.9500 . ?
C9 C10 1.509(9) . ?
C10 C12 1.537(8) . ?
C10 C11 1.536(8) . ?
C10 H10 1.0000 . ?
C11 H11A 0.9800 . ?
C11 H11B 0.9800 . ?
C11 H11C 0.9800 . ?
C12 H12A 0.9800 . ?
C12 H12B 0.9800 . ?
C12 H12C 0.9800 . ?
C13 C15 1.509(9) . ?
C13 C14 1.519(10) . ?
C13 H13 1.0000 . ?
C14 H14A 0.9800 . ?
C14 H14B 0.9800 . ?
C14 H14C 0.9800 . ?
C15 H15A 0.9800 . ?
C15 H15B 0.9800 . ?
C15 H15C 0.9800 . ?
C16 C18 1.533(8) . ?
C16 C19 1.543(8) . ?
C16 C17 1.542(7) . ?
C17 H17A 0.9800 . ?
C17 H17B 0.9800 . ?
C17 H17C 0.9800 . ?
C18 H18A 0.9800 . ?
C18 H18B 0.9800 . ?
C18 H18C 0.9800 . ?
C19 H19A 0.9800 . ?
C19 H19B 0.9800 . ?
C19 H19C 0.9800 . ?
C20 C23 1.530(7) . ?
C20 C22 1.538(8) . ?
C20 C21 1.536(8) . ?
C21 H21A 0.9800 . ?
C21 H21B 0.9800 . ?
C21 H21C 0.9800 . ?
C22 H22A 0.9800 . ?
C22 H22B 0.9800 . ?
C22 H22C 0.9800 . ?
C23 H23A 0.9800 . ?
C23 H23B 0.9800 . ?
C23 H23C 0.9800 . ?
C24 C29 1.398(8) . ?
C24 C25 1.399(8) . ?
C25 C26 1.413(8) . ?
C25 C33 1.515(9) . ?
C26 C27 1.380(9) . ?
C26 H26 0.9500 . ?
C27 C28 1.365(9) . ?
C27 H27 0.9500 . ?
C28 C29 1.406(8) . ?
C28 H28 0.9500 . ?
C29 C30 1.518(9) . ?
C30 C31 1.537(9) . ?
C30 C32 1.544(9) . ?
C30 H30 1.0000 . ?
C31 H31A 0.9800 . ?
C31 H31B 0.9800 . ?
C31 H31C 0.9800 . ?
C32 H32A 0.9800 . ?
C32 H32B 0.9800 . ?
C32 H32C 0.9800 . ?
C33 C35 1.520(8) . ?
C33 C34 1.535(9) . ?
C33 H33 1.0000 . ?
C34 H34A 0.9800 . ?
C34 H34B 0.9800 . ?
C34 H34C 0.9800 . ?
C35 H35A 0.9800 . ?
C35 H35B 0.9800 . ?
C35 H35C 0.9800 . ?
Co1 C48 2.040(6) . ?
Co1 C39 2.048(5) . ?
Co1 C40 2.050(6) . ?
Co1 C38 2.049(5) . ?
Co1 C47 2.057(6) . ?
Co1 C49 2.050(6) . ?
Co1 C36 2.052(6) . ?
Co1 C37 2.058(5) . ?
Co1 C50 2.059(6) . ?
Co1 C46 2.063(5) . ?
C36 C40 1.430(8) . ?
C36 C37 1.429(8) . ?
C36 C45 1.512(8) . ?
C37 C38 1.434(8) . ?
C37 C44 1.486(8) . ?
C38 C39 1.420(8) . ?
C38 C43 1.506(8) . ?
C39 C40 1.430(8) . ?
C39 C42 1.496(7) . ?
C40 C41 1.488(8) . ?
C41 H41A 0.9800 . ?
C41 H41B 0.9800 . ?
C41 H41C 0.9800 . ?
C42 H42A 0.9800 . ?
C42 H42B 0.9800 . ?
C42 H42C 0.9800 . ?
C43 H43A 0.9800 . ?
C43 H43B 0.9800 . ?
C43 H43C 0.9800 . ?
C44 H44A 0.9800 . ?
C44 H44B 0.9800 . ?
C44 H44C 0.9800 . ?
C45 H45A 0.9800 . ?
C45 H45B 0.9800 . ?
C45 H45C 0.9800 . ?
C46 C47 1.427(9) . ?
C46 C50 1.424(9) . ?
C46 C55 1.494(7) . ?
C47 C48 1.430(9) . ?
C47 C54 1.486(9) . ?
C48 C49 1.425(9) . ?
C48 C53 1.508(9) . ?
C49 C50 1.425(9) . ?
C49 C52 1.496(9) . ?
C50 C51 1.497(9) . ?
C51 H51A 0.9800 . ?
C51 H51B 0.9800 . ?
C51 H51C 0.9800 . ?
C52 H52A 0.9800 . ?
C52 H52B 0.9800 . ?
C52 H52C 0.9800 . ?
C53 H53A 0.9800 . ?
C53 H53B 0.9800 . ?
C53 H53C 0.9800 . ?
C54 H54A 0.9800 . ?
C54 H54B 0.9800 . ?
C54 H54C 0.9800 . ?
C55 H55A 0.9800 . ?
C55 H55B 0.9800 . ?
C55 H55C 0.9800 . ?
C56 C61 1.386(9) . ?
C56 C57 1.397(9) . ?
C56 H56 0.9500 . ?
C57 C58 1.385(9) . ?
C57 C62 1.506(9) . ?
C58 C59 1.388(9) . ?
C58 H58 0.9500 . ?
C59 C60 1.399(9) . ?
C59 H59 0.9500 . ?
C60 C61 1.363(10) . ?
C60 H60 0.9500 . ?
C61 H61 0.9500 . ?
C62 H62A 0.9800 . ?
C62 H62B 0.9800 . ?
C62 H62C 0.9800 . ?
C63 C68 1.371(9) . ?
C63 C64 1.386(9) . ?
C63 H63 0.9500 . ?
C64 C65 1.401(9) . ?
C64 C69 1.492(10) . ?
C65 C66 1.354(10) . ?
C65 H65 0.9500 . ?
C66 C67 1.386(9) . ?
C66 H66 0.9500 . ?
C67 C68 1.390(9) . ?
C67 H67 0.9500 . ?
C68 H68 0.9500 . ?
C69 H69A 0.9800 . ?
C69 H69B 0.9800 . ?
C69 H69C 0.9800 . ?
C70A C75A 1.374(11) . ?
C70A C71A 1.385(11) . ?
C70A H70A 0.9500 . ?
C71A C72A 1.377(11) . ?
C71A H71A 0.9500 . ?
C72A C73A 1.378(11) . ?
C72A H72A 0.9500 . ?
C73A C74A 1.371(11) . ?
C73A H73A 0.9500 . ?
C74A C75A 1.393(11) . ?
C74A H74A 0.9500 . ?
C75A C76A 1.480(13) . ?
C76A H76A 0.9800 . ?
C76A H76B 0.9800 . ?
C76A H76C 0.9800 . ?
C70B C71B 1.380(14) . ?
C70B C75B 1.376(14) . ?
C70B H70B 0.9500 . ?
C71B C72B 1.382(14) . ?
C71B H71B 0.9500 . ?
C72B C73B 1.365(14) . ?
C72B H72B 0.9500 . ?
C73B C74B 1.370(14) . ?
C73B H73B 0.9500 . ?
C74B C75B 1.380(14) . ?
C74B H74B 0.9500 . ?
C75B C76B 1.486(19) . ?
C76B H76D 0.9800 . ?
C76B H76E 0.9800 . ?
C76B H76F 0.9800 . ?

loop_
_geom_torsion_atom_site_label_1
_geom_torsion_atom_site_label_2
_geom_torsion_atom_site_label_3
_geom_torsion_atom_site_label_4
_geom_torsion
_geom_torsion_site_symmetry_1
_geom_torsion_site_symmetry_2
_geom_torsion_site_symmetry_3
_geom_torsion_site_symmetry_4
_geom_torsion_publ_flag
N2 Ni1 N1 C1 -0.5(5) . . . . ?
Br1 Ni1 N1 C1 178.2(4) . . . . ?
N2 Ni1 N1 C24 178.9(4) . . . . ?
Br1 Ni1 N1 C24 -2.4(5) . . . . ?
C24 N1 C1 C2 -178.7(6) . . . . ?
Ni1 N1 C1 C2 0.6(8) . . . . ?
C24 N1 C1 C20 0.8(10) . . . . ?
Ni1 N1 C1 C20 -179.9(4) . . . . ?
N1 C1 C2 C3 -1.3(11) . . . . ?
C20 C1 C2 C3 179.2(6) . . . . ?
C4 N2 C3 C2 -176.2(5) . . . . ?
Ni1 N2 C3 C2 -1.6(7) . . . . ?
C4 N2 C3 C16 4.0(9) . . . . ?
Ni1 N2 C3 C16 178.7(4) . . . . ?
C1 C2 C3 N2 1.8(10) . . . . ?
C1 C2 C3 C16 -178.4(6) . . . . ?
C3 N2 C4 C5 93.2(7) . . . . ?
Ni1 N2 C4 C5 -82.1(5) . . . . ?
C3 N2 C4 C9 -95.3(7) . . . . ?
Ni1 N2 C4 C9 89.3(5) . . . . ?
C9 C4 C5 C6 -2.2(8) . . . . ?
N2 C4 C5 C6 169.1(5) . . . . ?
C9 C4 C5 C13 -179.8(6) . . . . ?
N2 C4 C5 C13 -8.5(8) . . . . ?
C4 C5 C6 C7 0.8(9) . . . . ?
C13 C5 C6 C7 178.3(5) . . . . ?
C5 C6 C7 C8 0.5(8) . . . . ?
C6 C7 C8 C9 -0.4(8) . . . . ?
C7 C8 C9 C4 -1.1(9) . . . . ?
C7 C8 C9 C10 -178.9(5) . . . . ?
C5 C4 C9 C8 2.4(8) . . . . ?
N2 C4 C9 C8 -168.9(5) . . . . ?
C5 C4 C9 C10 -179.8(6) . . . . ?
N2 C4 C9 C10 8.9(8) . . . . ?
C8 C9 C10 C12 -45.3(8) . . . . ?
C4 C9 C10 C12 136.9(6) . . . . ?
C8 C9 C10 C11 79.5(7) . . . . ?
C4 C9 C10 C11 -98.3(6) . . . . ?
C4 C5 C13 C15 111.3(7) . . . . ?
C6 C5 C13 C15 -66.2(8) . . . . ?
C4 C5 C13 C14 -123.1(7) . . . . ?
C6 C5 C13 C14 59.4(8) . . . . ?
N2 C3 C16 C18 -118.4(6) . . . . ?
C2 C3 C16 C18 61.8(6) . . . . ?
N2 C3 C16 C19 122.1(6) . . . . ?
C2 C3 C16 C19 -57.7(6) . . . . ?
N2 C3 C16 C17 2.2(8) . . . . ?
C2 C3 C16 C17 -177.5(5) . . . . ?
N1 C1 C20 C23 -0.5(9) . . . . ?
C2 C1 C20 C23 179.0(6) . . . . ?
N1 C1 C20 C22 120.0(6) . . . . ?
C2 C1 C20 C22 -60.5(6) . . . . ?
N1 C1 C20 C21 -120.9(6) . . . . ?
C2 C1 C20 C21 58.6(6) . . . . ?
C1 N1 C24 C29 92.6(7) . . . . ?
Ni1 N1 C24 C29 -86.8(5) . . . . ?
C1 N1 C24 C25 -92.5(7) . . . . ?
Ni1 N1 C24 C25 88.2(5) . . . . ?
C29 C24 C25 C26 -4.1(8) . . . . ?
N1 C24 C25 C26 -179.0(5) . . . . ?
C29 C24 C25 C33 176.4(6) . . . . ?
N1 C24 C25 C33 1.6(8) . . . . ?
C24 C25 C26 C27 1.8(9) . . . . ?
C33 C25 C26 C27 -178.7(6) . . . . ?
C25 C26 C27 C28 1.2(9) . . . . ?
C26 C27 C28 C29 -2.0(9) . . . . ?
C25 C24 C29 C28 3.3(8) . . . . ?
N1 C24 C29 C28 178.2(5) . . . . ?
C25 C24 C29 C30 -175.3(6) . . . . ?
N1 C24 C29 C30 -0.4(8) . . . . ?
C27 C28 C29 C24 -0.2(9) . . . . ?
C27 C28 C29 C30 178.4(6) . . . . ?
C24 C29 C30 C31 106.8(7) . . . . ?
C28 C29 C30 C31 -71.8(7) . . . . ?
C24 C29 C30 C32 -127.9(6) . . . . ?
C28 C29 C30 C32 53.5(8) . . . . ?
C24 C25 C33 C35 130.9(6) . . . . ?
C26 C25 C33 C35 -48.6(8) . . . . ?
C24 C25 C33 C34 -106.2(7) . . . . ?
C26 C25 C33 C34 74.4(7) . . . . ?
C40 C36 C37 C38 0.4(7) . . . . ?
C45 C36 C37 C38 -176.1(5) . . . . ?
Co1 C36 C37 C38 59.2(4) . . . . ?
C40 C36 C37 C44 177.7(5) . . . . ?
C45 C36 C37 C44 1.3(10) . . . . ?
Co1 C36 C37 C44 -123.4(6) . . . . ?
C40 C36 C37 Co1 -58.9(4) . . . . ?
C45 C36 C37 Co1 124.7(6) . . . . ?
C36 C37 C38 C39 -0.2(6) . . . . ?
C44 C37 C38 C39 -177.6(5) . . . . ?
Co1 C37 C38 C39 59.1(4) . . . . ?
C36 C37 C38 C43 175.6(5) . . . . ?
C44 C37 C38 C43 -1.7(9) . . . . ?
Co1 C37 C38 C43 -125.0(6) . . . . ?
C36 C37 C38 Co1 -59.3(4) . . . . ?
C44 C37 C38 Co1 123.3(6) . . . . ?
C37 C38 C39 C40 0.0(6) . . . . ?
C43 C38 C39 C40 -175.8(6) . . . . ?
Co1 C38 C39 C40 59.3(4) . . . . ?
C37 C38 C39 C42 175.6(5) . . . . ?
C43 C38 C39 C42 -0.2(9) . . . . ?
Co1 C38 C39 C42 -125.1(5) . . . . ?
C37 C38 C39 Co1 -59.3(4) . . . . ?
C43 C38 C39 Co1 124.9(6) . . . . ?
C37 C36 C40 C39 -0.4(7) . . . . ?
C45 C36 C40 C39 176.1(5) . . . . ?
Co1 C36 C40 C39 -59.5(4) . . . . ?
C37 C36 C40 C41 -177.7(6) . . . . ?
C45 C36 C40 C41 -1.2(9) . . . . ?
Co1 C36 C40 C41 123.2(6) . . . . ?
C37 C36 C40 Co1 59.1(4) . . . . ?
C45 C36 C40 Co1 -124.4(6) . . . . ?
C38 C39 C40 C36 0.2(6) . . . . ?
C42 C39 C40 C36 -175.4(5) . . . . ?
Co1 C39 C40 C36 59.6(4) . . . . ?
C38 C39 C40 C41 177.5(6) . . . . ?
C42 C39 C40 C41 1.9(9) . . . . ?
Co1 C39 C40 C41 -123.1(6) . . . . ?
C38 C39 C40 Co1 -59.3(4) . . . . ?
C42 C39 C40 Co1 125.0(5) . . . . ?
C50 C46 C47 C48 0.4(6) . . . . ?
C55 C46 C47 C48 174.9(5) . . . . ?
Co1 C46 C47 C48 -58.8(4) . . . . ?
C50 C46 C47 C54 -176.4(6) . . . . ?
C55 C46 C47 C54 -1.9(9) . . . . ?
Co1 C46 C47 C54 124.5(6) . . . . ?
C50 C46 C47 Co1 59.2(3) . . . . ?
C55 C46 C47 Co1 -126.4(5) . . . . ?
C46 C47 C48 C49 -0.6(7) . . . . ?
C54 C47 C48 C49 176.1(6) . . . . ?
Co1 C47 C48 C49 -60.0(5) . . . . ?
C46 C47 C48 C53 -175.6(6) . . . . ?
C54 C47 C48 C53 1.2(10) . . . . ?
Co1 C47 C48 C53 125.0(6) . . . . ?
C46 C47 C48 Co1 59.4(4) . . . . ?
C54 C47 C48 Co1 -123.8(6) . . . . ?
C47 C48 C49 C50 0.6(8) . . . . ?
C53 C48 C49 C50 175.5(6) . . . . ?
Co1 C48 C49 C50 -59.5(4) . . . . ?
C47 C48 C49 C52 -176.0(6) . . . . ?
C53 C48 C49 C52 -1.1(12) . . . . ?
Co1 C48 C49 C52 123.8(7) . . . . ?
C47 C48 C49 Co1 60.2(4) . . . . ?
C53 C48 C49 Co1 -124.9(7) . . . . ?
C48 C49 C50 C46 -0.4(7) . . . . ?
C52 C49 C50 C46 176.3(6) . . . . ?
Co1 C49 C50 C46 -59.4(4) . . . . ?
C48 C49 C50 C51 -177.2(6) . . . . ?
C52 C49 C50 C51 -0.6(10) . . . . ?
Co1 C49 C50 C51 123.7(6) . . . . ?
C48 C49 C50 Co1 59.0(5) . . . . ?
C52 C49 C50 Co1 -124.3(6) . . . . ?
C47 C46 C50 C49 0.0(6) . . . . ?
C55 C46 C50 C49 -174.5(5) . . . . ?
Co1 C46 C50 C49 59.1(4) . . . . ?
C47 C46 C50 C51 176.9(6) . . . . ?
C55 C46 C50 C51 2.4(9) . . . . ?
Co1 C46 C50 C51 -124.1(6) . . . . ?
C47 C46 C50 Co1 -59.1(4) . . . . ?
C55 C46 C50 Co1 126.4(5) . . . . ?
C61 C56 C57 C58 0.0(10) . . . . ?
C61 C56 C57 C62 -179.7(6) . . . . ?
C56 C57 C58 C59 0.6(10) . . . . ?
C62 C57 C58 C59 -179.8(6) . . . . ?
C57 C58 C59 C60 -0.3(11) . . . . ?
C58 C59 C60 C61 -0.5(12) . . . . ?
C59 C60 C61 C56 1.0(11) . . . . ?
C57 C56 C61 C60 -0.8(11) . . . . ?
C68 C63 C64 C65 0.6(10) . . . . ?
C68 C63 C64 C69 -178.4(7) . . . . ?
C63 C64 C65 C66 -0.9(11) . . . . ?
C69 C64 C65 C66 178.1(7) . . . . ?
C64 C65 C66 C67 0.5(11) . . . . ?
C65 C66 C67 C68 0.2(11) . . . . ?
C64 C63 C68 C67 0.1(11) . . . . ?
C66 C67 C68 C63 -0.5(10) . . . . ?
C75A C70A C71A C72A 0.0(18) . . . . ?
C70A C71A C72A C73A -0.9(16) . . . . ?
C71A C72A C73A C74A 0.2(16) . . . . ?
C72A C73A C74A C75A 1.4(17) . . . . ?
C71A C70A C75A C74A 1.5(18) . . . . ?
C71A C70A C75A C76A -178.6(11) . . . . ?
C73A C74A C75A C70A -2.2(16) . . . . ?
C73A C74A C75A C76A 177.9(10) . . . . ?
C75B C70B C71B C72B -3(4) . . . . ?
C70B C71B C72B C73B 1(4) . . . . ?
C71B C72B C73B C74B -1(4) . . . . ?
C72B C73B C74B C75B 1(4) . . . . ?
C71B C70B C75B C74B 3(4) . . . . ?
C71B C70B C75B C76B -180(2) . . . . ?
C73B C74B C75B C70B -3(4) . . . . ?
C73B C74B C75B C76B -180(2) . . . . ?
